data_7204767
loop_
_publ_author_name
'Alshahateet, Solhe F.'
'Nakano, Kazunori'
'Bishop, Roger'
'Craig, Donald C.'
'Harris, Kenneth D. M.'
'Scudder, Marcia L.'

_publ_section_title
;
 Co-crystalline hydrogen bonded solids based on the alcohol?carboxylic
 acid?alcohol supramolecular motif
;
_journal_issue 3
_journal_name_full CrystEngComm
_journal_page_first 5
_journal_paper_doi 10.1039/b313956e
_journal_volume 6
_journal_year 2004
_chemical_formula_moiety 'C13 H22 O2, C7 H6 O2'
_chemical_formula_sum 'C20 H28 O4'
_chemical_formula_weight 332.4
_space_group_IT_number 15
_symmetry_cell_setting monoclinic
_symmetry_space_group_name_Hall '-C 2yc'
_symmetry_space_group_name_H-M 'C 1 2/c 1'
_atom_type_scat_source 'International Tables for X-ray Crystallography, Vol. IV'
_audit_creation_method 'RAELSPUB and manual entry'
_cell_angle_alpha 90
_cell_angle_beta 94.96(2)
_cell_angle_gamma 90
_cell_formula_units_Z 8
_cell_length_a 10.596(5)
_cell_length_b 9.766(4)
_cell_length_c 35.351(11)
_cell_measurement_reflns_used 10
_cell_measurement_temperature 294
_cell_measurement_theta_max 22
_cell_measurement_theta_min 19
_cell_volume 3644(3)
_computing_cell_refinement 'CAD4 Version 5.0, 1989'
_computing_data_collection 'CAD4 Version 5.0, 1989'
_computing_data_reduction 'Local program'
_computing_molecular_graphics 'ORTEP-II, (Johnson, 1976)'
_computing_publication_material 'Local programs'
_computing_structure_refinement 'RAELS, (Rae, 1989)'
_computing_structure_solution 'SIR92 (Altomare et al, 1994)'
_diffrn_measurement_device_type 'Nonius CAD-4'
_diffrn_measurement_method \w--2\q
_diffrn_radiation_type 'Cu K\a'
_diffrn_radiation_wavelength 1.54184
_diffrn_reflns_av_R_equivalents 0.026
_diffrn_reflns_limit_h_max 12
_diffrn_reflns_limit_h_min -12
_diffrn_reflns_limit_k_max 0
_diffrn_reflns_limit_k_min -11
_diffrn_reflns_limit_l_max 41
_diffrn_reflns_limit_l_min 0
_diffrn_reflns_number 3165
_diffrn_reflns_theta_max 65
_diffrn_standards_decay_% 14
_diffrn_standards_interval_time 30min
_diffrn_standards_number 1
_exptl_absorpt_coefficient_mu 0.631
_exptl_absorpt_correction_type none
_exptl_crystal_colour colourless
_exptl_crystal_density_diffrn 1.21
_exptl_crystal_density_method 'not measured'
_exptl_crystal_description irregular
_exptl_crystal_F_000 1440.0
_exptl_crystal_size_rad 0.1
_refine_diff_density_max 0.46
_refine_diff_density_min -0.43
_refine_ls_extinction_method none
_refine_ls_goodness_of_fit_ref 2.26
_refine_ls_hydrogen_treatment noref
_refine_ls_number_parameters 108
_refine_ls_number_reflns 1621
_refine_ls_R_factor_gt 0.098
_refine_ls_shift/su_max 0.001
_refine_ls_structure_factor_coef F
_refine_ls_weighting_details 'w = 1/[\s^2^(F) + 0.0004F^2^]'
_refine_ls_weighting_scheme calc
_refine_ls_wR_factor_ref 0.159
_reflns_number_gt 1621
_reflns_number_total 3119
_reflns_threshold_expression I>2\s(I)
_cod_data_source_file b313956e.txt
_cod_data_source_block DRB208
_cod_original_sg_symbol_H-M 'C 2/c'
_cod_database_code 7204767

loop_
_symmetry_equiv_pos_site_id
_symmetry_equiv_pos_as_xyz
1 x,y,z
2 x,-y,1/2+z
3 -x,-y,-z
4 -x,y,1/2-z
5 1/2+x,1/2+y,z
6 1/2+x,1/2-y,1/2+z
7 1/2-x,1/2-y,-z
8 1/2-x,1/2+y,1/2-z

loop_
_atom_site_label
_atom_site_fract_x
_atom_site_fract_y
_atom_site_fract_z
_atom_site_U_iso_or_equiv
_atom_site_adp_type
_atom_site_type_symbol
_atom_site_occupancy
O1 0.1950(3) 0.1489(4) 0.6357(1) 0.0688(9) Uani O 1.0
O2 0.4520(4) 0.6182(4) 0.6512(1) 0.073(1) Uani O 1.0
C1 0.3347(6) 0.3618(7) 0.7190(2) 0.073(1) Uani C 1.0
C2 0.2312(5) 0.2990(6) 0.6915(2) 0.065(1) Uani C 1.0
C3 0.2892(5) 0.1949(6) 0.6655(2) 0.0619(9) Uani C 1.0
C4 0.3995(5) 0.2560(6) 0.6444(2) 0.065(1) Uani C 1.0
C5 0.4902(5) 0.3358(6) 0.6724(2) 0.068(1) Uani C 1.0
C6 0.4274(5) 0.4413(6) 0.6967(2) 0.0647(9) Uani C 1.0
C7 0.3610(5) 0.5608(6) 0.6748(2) 0.0644(9) Uani C 1.0
C8 0.2411(5) 0.5130(6) 0.6493(2) 0.0679(9) Uani C 1.0
C9 0.1589(5) 0.4173(6) 0.6713(2) 0.070(1) Uani C 1.0
C10 0.3322(6) 0.0688(7) 0.6884(2) 0.080(2) Uani C 1.0
C11 0.3241(6) 0.6694(7) 0.7026(2) 0.083(2) Uani C 1.0
C12 0.3613(6) 0.3384(7) 0.6091(2) 0.074(1) Uani C 1.0
C13 0.2644(6) 0.4580(7) 0.6104(2) 0.077(1) Uani C 1.0
O1Ba 0.1572(6) 0.6562(5) 0.3871(2) 0.103(2) Uani O 1.0
O2Ba 0.2402(5) 0.4894(5) 0.4243(1) 0.090(2) Uani O 1.0
C1Ba 0.1172(5) 0.6563(5) 0.4525(2) 0.072(2) Uani C 1.0
C2Ba 0.0316(6) 0.7609(7) 0.4486(2) 0.097(2) Uani C 1.0
C3Ba -0.0225(7) 0.8146(8) 0.4795(3) 0.130(2) Uani C 1.0
C4Ba 0.0113(6) 0.7610(7) 0.5146(2) 0.120(3) Uani C 1.0
C5Ba 0.0968(7) 0.6563(8) 0.5194(2) 0.105(3) Uani C 1.0
C6Ba 0.1491(6) 0.6049(7) 0.4879(2) 0.089(2) Uani C 1.0
C7Ba 0.1703(6) 0.6058(7) 0.4182(2) 0.072(2) Uani C 1.0
H1O1 0.1046 0.1384 0.6413 0.076 Uani H 1.0
H1O2 0.4127 0.6997 0.6377 0.085 Uani H 1.0
H1C1 0.3810 0.2872 0.7338 0.086 Uani H 1.0
H2C1 0.2954 0.4252 0.7368 0.087 Uani H 1.0
HC2 0.1711 0.2489 0.7069 0.078 Uani H 1.0
HC4 0.4488 0.1760 0.6359 0.078 Uani H 1.0
H1C5 0.5523 0.3850 0.6575 0.076 Uani H 1.0
H2C5 0.5362 0.2684 0.6899 0.082 Uani H 1.0
HC6 0.4944 0.4804 0.7153 0.077 Uani H 1.0
HC8 0.1890 0.5975 0.6443 0.084 Uani H 1.0
H1C9 0.0915 0.3777 0.6529 0.078 Uani H 1.0
H2C9 0.1188 0.4728 0.6907 0.085 Uani H 1.0
H1C10 0.3700 0.0011 0.6714 0.089 Uani H 1.0
H2C10 0.3970 0.0958 0.7093 0.090 Uani H 1.0
H3C10 0.2578 0.0265 0.6995 0.088 Uani H 1.0
H1C11 0.2810 0.7469 0.6882 0.094 Uani H 1.0
H2C11 0.2652 0.6288 0.7201 0.091 Uani H 1.0
H3C11 0.4019 0.7041 0.7176 0.089 Uani H 1.0
H1C12 0.3247 0.2722 0.5896 0.086 Uani H 1.0
H2C12 0.4408 0.3788 0.6006 0.086 Uani H 1.0
H1C13 0.1814 0.4250 0.5981 0.088 Uani H 1.0
H2C13 0.2958 0.5356 0.5953 0.092 Uani H 1.0
H1O2Ba 0.2646 0.4373 0.4017 0.090 Uani H 1.0
HC2Ba 0.0074 0.7994 0.4227 0.119 Uani H 1.0
HC3Ba -0.0851 0.8912 0.4762 0.185 Uani H 1.0
HC4Ba -0.0272 0.7991 0.5372 0.151 Uani H 1.0
HC5Ba 0.1210 0.6177 0.5452 0.133 Uani H 1.0
HC6Ba 0.2117 0.5283 0.4911 0.115 Uani H 1.0

loop_
_atom_site_aniso_label
_atom_site_aniso_U_11
_atom_site_aniso_U_22
_atom_site_aniso_U_33
_atom_site_aniso_U_12
_atom_site_aniso_U_13
_atom_site_aniso_U_23
_atom_site_aniso_type_symbol
O1 0.050(1) 0.057(1) 0.100(2) -0.0023(9) 0.012(1) -0.009(1) O
O2 0.057(2) 0.055(1) 0.108(2) -0.004(1) 0.019(1) 0.001(1) O
C1 0.071(2) 0.069(1) 0.081(2) -0.007(1) 0.014(1) -0.0027(9) C
C2 0.051(1) 0.058(1) 0.089(2) -0.0020(7) 0.022(1) -0.0034(9) C
C3 0.045(1) 0.050(1) 0.092(2) 0.0023(7) 0.0139(8) -0.0016(9) C
C4 0.045(1) 0.054(1) 0.097(2) 0.0028(7) 0.020(1) -0.008(1) C
C5 0.041(1) 0.056(1) 0.108(2) 0.0044(7) 0.011(1) -0.004(1) C
C6 0.049(1) 0.058(1) 0.088(2) -0.0002(7) 0.008(1) -0.0043(9) C
C7 0.047(1) 0.051(1) 0.097(2) 0.0019(7) 0.0152(9) -0.0054(9) C
C8 0.047(1) 0.052(1) 0.105(2) 0.0056(8) 0.008(1) 0.001(1) C
C9 0.042(1) 0.057(1) 0.114(2) 0.0040(8) 0.019(1) -0.009(1) C
C10 0.065(2) 0.054(1) 0.120(3) 0.0014(9) 0.007(2) 0.010(1) C
C11 0.064(2) 0.059(1) 0.128(3) -0.002(1) 0.026(2) -0.023(2) C
C12 0.071(2) 0.069(2) 0.085(2) -0.008(1) 0.023(1) -0.007(1) C
C13 0.072(2) 0.067(1) 0.090(2) -0.004(1) 0.001(1) 0.009(1) C
O1Ba 0.139(5) 0.077(4) 0.093(4) 0.048(3) 0.019(4) 0.011(3) O
O2Ba 0.094(3) 0.075(3) 0.100(4) 0.029(3) 0.008(3) -0.005(3) O
C1Ba 0.062(3) 0.064(3) 0.089(3) -0.004(2) 0.007(2) -0.008(2) C
C2Ba 0.098(3) 0.092(4) 0.101(3) 0.029(3) 0.010(2) -0.012(2) C
C3Ba 0.133(5) 0.142(5) 0.116(3) 0.056(4) 0.019(4) -0.026(4) C
C4Ba 0.114(5) 0.142(6) 0.105(3) 0.019(4) 0.023(3) -0.028(3) C
C5Ba 0.109(5) 0.118(6) 0.091(3) 0.001(3) 0.016(2) -0.011(2) C
C6Ba 0.090(3) 0.089(4) 0.088(3) 0.005(2) 0.007(2) -0.004(2) C
C7Ba 0.068(4) 0.057(4) 0.091(5) 0.016(3) 0.009(4) -0.008(4) C

loop_
_geom_angle_atom_site_label_1
_geom_angle_atom_site_label_2
_geom_angle_atom_site_label_3
_geom_angle
_geom_angle_site_symmetry_1
_geom_angle_site_symmetry_2
_geom_angle_site_symmetry_3
_geom_angle_publ_flag
C2 C1 C6 109.6(5) 1_555 1_555 1_555 no
C1 C2 C3 110.0(5) 1_555 1_555 1_555 no
C1 C2 C9 107.3(5) 1_555 1_555 1_555 no
C3 C2 C9 115.5(5) 1_555 1_555 1_555 no
O1 C3 C2 110.6(4) 1_555 1_555 1_555 no
O1 C3 C4 105.4(5) 1_555 1_555 1_555 no
O1 C3 C10 106.8(5) 1_555 1_555 1_555 no
C2 C3 C4 112.9(5) 1_555 1_555 1_555 no
C2 C3 C10 109.7(5) 1_555 1_555 1_555 no
C4 C3 C10 111.2(5) 1_555 1_555 1_555 no
C3 C4 C5 109.8(5) 1_555 1_555 1_555 no
C3 C4 C12 116.2(5) 1_555 1_555 1_555 no
C5 C4 C12 111.8(5) 1_555 1_555 1_555 no
C4 C5 C6 115.3(4) 1_555 1_555 1_555 no
C1 C6 C5 106.1(5) 1_555 1_555 1_555 no
C1 C6 C7 111.1(4) 1_555 1_555 1_555 no
C5 C6 C7 115.6(5) 1_555 1_555 1_555 no
O2 C7 C6 106.7(4) 1_555 1_555 1_555 no
O2 C7 C8 109.4(5) 1_555 1_555 1_555 no
O2 C7 C11 109.0(5) 1_555 1_555 1_555 no
C6 C7 C8 112.1(5) 1_555 1_555 1_555 no
C6 C7 C11 109.8(5) 1_555 1_555 1_555 no
C8 C7 C11 109.8(5) 1_555 1_555 1_555 no
C7 C8 C9 111.0(5) 1_555 1_555 1_555 no
C7 C8 C13 116.2(5) 1_555 1_555 1_555 no
C9 C8 C13 112.8(5) 1_555 1_555 1_555 no
C2 C9 C8 114.5(4) 1_555 1_555 1_555 no
C4 C12 C13 120.4(6) 1_555 1_555 1_555 no
C8 C13 C12 116.8(6) 1_555 1_555 1_555 no
C2Ba C1Ba C6Ba 118.5(7) 1_555 1_555 1_555 no
C2Ba C1Ba C7Ba 117.9(6) 1_555 1_555 1_555 no
C6Ba C1Ba C7Ba 123.6(6) 1_555 1_555 1_555 no
C1Ba C2Ba C3Ba 121.5(6) 1_555 1_555 1_555 no
C2Ba C3Ba C4Ba 118.7(7) 1_555 1_555 1_555 no
C3Ba C4Ba C5Ba 121.2(9) 1_555 1_555 1_555 no
C4Ba C5Ba C6Ba 118.7(7) 1_555 1_555 1_555 no
C1Ba C6Ba C5Ba 121.5(6) 1_555 1_555 1_555 no
O1Ba C7Ba O2Ba 120.3(7) 1_555 1_555 1_555 no
O1Ba C7Ba C1Ba 126.6(6) 1_555 1_555 1_555 no
O2Ba C7Ba C1Ba 113.0(7) 1_555 1_555 1_555 no

loop_
_geom_bond_atom_site_label_1
_geom_bond_atom_site_label_2
_geom_bond_distance
_geom_bond_site_symmetry_1
_geom_bond_site_symmetry_2
_geom_bond_publ_flag
O1 C3 1.458(7) 1_555 1_555 no
O2 C7 1.443(7) 1_555 1_555 no
C1 C2 1.529(8) 1_555 1_555 no
C1 C6 1.524(8) 1_555 1_555 no
C2 C3 1.534(8) 1_555 1_555 no
C2 C9 1.529(9) 1_555 1_555 no
C3 C4 1.559(8) 1_555 1_555 no
C3 C10 1.520(9) 1_555 1_555 no
C4 C5 1.532(9) 1_555 1_555 no
C4 C12 1.510(9) 1_555 1_555 no
C5 C6 1.529(8) 1_555 1_555 no
C6 C7 1.536(8) 1_555 1_555 no
C7 C8 1.565(8) 1_555 1_555 no
C7 C11 1.518(8) 1_555 1_555 no
C8 C9 1.533(9) 1_555 1_555 no
C8 C13 1.517(9) 1_555 1_555 no
C12 C13 1.559(9) 1_555 1_555 no
O1Ba C7Ba 1.199(8) 1_555 1_555 no
O2Ba C7Ba 1.364(8) 1_555 1_555 no
C1Ba C2Ba 1.365(6) 1_555 1_555 no
C1Ba C6Ba 1.365(6) 1_555 1_555 no
C1Ba C7Ba 1.466(10) 1_555 1_555 no
C2Ba C3Ba 1.380(8) 1_555 1_555 no
C3Ba C4Ba 1.367(7) 1_555 1_555 no
C4Ba C5Ba 1.367(7) 1_555 1_555 no
C5Ba C6Ba 1.380(8) 1_555 1_555 no
